data_7135183
loop_
_publ_author_name
'Nemichand, ?'
'Waghmode, Amol G.'
'Awchar, Vilas M.'
'Baskaran, Sundarababu'

_publ_section_title
;
 Oxidative cyclization of active methylene amides: efficient synthesis of
 functionalized 3-azabicyclo[<i>n</i>.1.0]alkanes.
;
_journal_name_full 'Chemical communications (Cambridge, England)'
_journal_paper_doi 10.1039/d5cc05248c
_journal_year 2025
_chemical_formula_sum 'C26 H30 N2 O6 S2'
_chemical_formula_weight 530.64
_space_group_crystal_system orthorhombic
_space_group_IT_number 61
_space_group_name_Hall '-P 2ac 2ab'
_space_group_name_H-M_alt 'P b c a'
_atom_sites_solution_hydrogens geom
_audit_creation_method SHELXL-2014/7
_audit_update_record
;
2023-06-17 deposited with the CCDC.	2025-11-17 downloaded from the CCDC.
;
_cell_angle_alpha 90
_cell_angle_beta 90
_cell_angle_gamma 90
_cell_formula_units_Z 4
_cell_length_a 10.4050(7)
_cell_length_b 10.9580(6)
_cell_length_c 23.3754(16)
_cell_measurement_reflns_used 3243
_cell_measurement_temperature 296(2)
_cell_measurement_theta_max 21.40
_cell_measurement_theta_min 2.61
_cell_volume 2665.2(3)
_computing_cell_refinement 'Bruker SAINT'
_computing_data_collection 'Bruker APEX2'
_computing_data_reduction 'Bruker SAINT'
_computing_molecular_graphics 'Bruker SHELXTL'
_computing_publication_material 'Bruker SHELXTL'
_computing_structure_refinement 'SHELXL-2014/7 (Sheldrick, 2014)'
_computing_structure_solution 'SHELXS-97 (Sheldrick 2008)'
_diffrn_ambient_temperature 296(2)
_diffrn_measured_fraction_theta_full 0.999
_diffrn_measured_fraction_theta_max 0.999
_diffrn_measurement_device_type 'Bruker APEX-II CCD'
_diffrn_measurement_method '\f and \w scans'
_diffrn_radiation_type MoK\a
_diffrn_radiation_wavelength 0.71073
_diffrn_reflns_av_R_equivalents 0.0478
_diffrn_reflns_av_unetI/netI 0.0281
_diffrn_reflns_Laue_measured_fraction_full 0.999
_diffrn_reflns_Laue_measured_fraction_max 0.999
_diffrn_reflns_limit_h_max 12
_diffrn_reflns_limit_h_min -12
_diffrn_reflns_limit_k_max 9
_diffrn_reflns_limit_k_min -13
_diffrn_reflns_limit_l_max 27
_diffrn_reflns_limit_l_min -27
_diffrn_reflns_number 19599
_diffrn_reflns_point_group_measured_fraction_full 0.999
_diffrn_reflns_point_group_measured_fraction_max 0.999
_diffrn_reflns_theta_full 24.997
_diffrn_reflns_theta_max 24.997
_diffrn_reflns_theta_min 2.621
_exptl_absorpt_coefficient_mu 0.243
_exptl_absorpt_correction_type none
_exptl_crystal_colour colourless
_exptl_crystal_density_diffrn 1.322
_exptl_crystal_description Block
_exptl_crystal_F_000 1120
_exptl_crystal_size_max 0.180
_exptl_crystal_size_mid 0.150
_exptl_crystal_size_min 0.120
_refine_diff_density_max 0.320
_refine_diff_density_min -0.314
_refine_diff_density_rms 0.044
_refine_ls_extinction_coef 0.0026(7)
_refine_ls_extinction_expression Fc^*^=kFc[1+0.001xFc^2^\l^3^/sin(2\q)]^-1/4^
_refine_ls_extinction_method 'SHELXL-2014/7 (Sheldrick 2014'
_refine_ls_goodness_of_fit_ref 1.047
_refine_ls_hydrogen_treatment constr
_refine_ls_matrix_type full
_refine_ls_number_parameters 165
_refine_ls_number_reflns 2337
_refine_ls_number_restraints 0
_refine_ls_restrained_S_all 1.047
_refine_ls_R_factor_all 0.0866
_refine_ls_R_factor_gt 0.0554
_refine_ls_shift/su_max 0.000
_refine_ls_shift/su_mean 0.000
_refine_ls_structure_factor_coef Fsqd
_refine_ls_weighting_details 'w=1/[\s^2^(Fo^2^)+(0.0610P)^2^+2.2996P] where P=(Fo^2^+2Fc^2^)/3'
_refine_ls_weighting_scheme calc
_refine_ls_wR_factor_gt 0.1395
_refine_ls_wR_factor_ref 0.1600
_reflns_Friedel_coverage 0.000
_reflns_number_gt 1563
_reflns_number_total 2337
_reflns_threshold_expression 'I > 2\s(I)'
_cod_data_source_file d5cc05248c2.cif
_cod_data_source_block 139
_cod_database_code 7135183
_shelx_shelxl_version_number 2014/7
_shelx_space_group_comment
; 
The symmetry employed for this shelxl refinement is uniquely defined 
by the following loop, which should always be used as a source of 
symmetry information in preference to the above space-group names. 
They are only intended as comments. 
;
_shelx_estimated_absorpt_t_min 0.958
_shelx_estimated_absorpt_t_max 0.971

loop_
_space_group_symop_operation_xyz
'x, y, z'
'-x+1/2, -y, z+1/2'
'-x, y+1/2, -z+1/2'
'x+1/2, -y+1/2, -z'
'-x, -y, -z'
'x-1/2, y, -z-1/2'
'x, -y-1/2, z-1/2'
'-x-1/2, y-1/2, z'

loop_
_atom_site_label
_atom_site_type_symbol
_atom_site_fract_x
_atom_site_fract_y
_atom_site_fract_z
_atom_site_U_iso_or_equiv
_atom_site_adp_type
_atom_site_occupancy
_atom_site_site_symmetry_order
_atom_site_calc_flag
_atom_site_refinement_flags_posn
_atom_site_refinement_flags_adp
_atom_site_refinement_flags_occupancy
_atom_site_disorder_assembly
_atom_site_disorder_group
C1 C 0.3289(3) 0.4017(3) 1.10541(13) 0.0590(8) Uani 1 1 d . . . . .
H1 H 0.4105 0.3709 1.1129 0.071 Uiso 1 1 calc R U . . .
C2 C 0.2709(4) 0.4957(4) 1.13719(16) 0.0783(11) Uani 1 1 d . . . . .
H2 H 0.3104 0.5338 1.1681 0.094 Uiso 1 1 calc R U . . .
C3 C 0.1539(4) 0.5248(4) 1.11867(17) 0.0806(12) Uani 1 1 d . . . . .
H3 H 0.1031 0.5854 1.1349 0.097 Uiso 1 1 calc R U . . .
C4 C 0.2513(3) 0.3609(3) 1.06214(12) 0.0502(7) Uani 1 1 d . . . . .
C5 C 0.2791(3) 0.2647(3) 1.01843(12) 0.0568(8) Uani 1 1 d . . . . .
H5A H 0.3603 0.2260 1.0276 0.068 Uiso 1 1 calc R U . . .
H5B H 0.2126 0.2028 1.0201 0.068 Uiso 1 1 calc R U . . .
C6 C 0.1832(3) 0.3126(3) 0.92484(12) 0.0459(7) Uani 1 1 d . . . . .
C7 C 0.2159(3) 0.3901(3) 0.87429(12) 0.0536(8) Uani 1 1 d . . . . .
C8 C 0.3471(4) 0.4432(4) 0.88664(16) 0.0751(11) Uani 1 1 d . . . . .
H8 H 0.4074 0.4549 0.8549 0.090 Uiso 1 1 calc R U . . .
C9 C 0.3943(3) 0.3843(4) 0.94088(15) 0.0734(10) Uani 1 1 d . . . . .
H9A H 0.4677 0.3321 0.9334 0.088 Uiso 1 1 calc R U . . .
H9B H 0.4184 0.4454 0.9689 0.088 Uiso 1 1 calc R U . . .
C10 C 0.2342(5) 0.5229(3) 0.89078(18) 0.0844(12) Uani 1 1 d . . . . .
H10A H 0.2224 0.5840 0.8612 0.101 Uiso 1 1 calc R U . . .
H10B H 0.2066 0.5478 0.9287 0.101 Uiso 1 1 calc R U . . .
C11 C 0.1784(4) 0.3622(3) 0.81498(15) 0.0709(10) Uani 1 1 d . . . . .
C12 C 0.1047(7) 0.2081(5) 0.7498(2) 0.133(2) Uani 1 1 d . . . . .
H12A H 0.1514 0.2575 0.7223 0.160 Uiso 1 1 calc R U . . .
H12B H 0.1331 0.1242 0.7459 0.160 Uiso 1 1 calc R U . . .
C13 C -0.0175(7) 0.2155(9) 0.7400(3) 0.222(5) Uani 1 1 d . . . . .
H13A H -0.0622 0.1576 0.7636 0.333 Uiso 1 1 calc R U . . .
H13B H -0.0340 0.1978 0.7004 0.333 Uiso 1 1 calc R U . . .
H13C H -0.0470 0.2964 0.7487 0.333 Uiso 1 1 calc R U . . .
N1 N 0.2853(2) 0.3133(2) 0.96067(10) 0.0506(6) Uani 1 1 d . . . . .
O1 O 0.0825(2) 0.2605(2) 0.93437(9) 0.0629(6) Uani 1 1 d . . . . .
O2 O 0.1931(4) 0.4313(3) 0.77604(12) 0.1274(14) Uani 1 1 d . . . . .
O3 O 0.1310(3) 0.2527(3) 0.80914(10) 0.0972(10) Uani 1 1 d . . . . .
S1 S 0.10839(10) 0.43890(10) 1.06211(5) 0.0814(4) Uani 1 1 d . . . . .

loop_
_atom_site_aniso_label
_atom_site_aniso_U_11
_atom_site_aniso_U_22
_atom_site_aniso_U_33
_atom_site_aniso_U_23
_atom_site_aniso_U_13
_atom_site_aniso_U_12
C1 0.0538(19) 0.073(2) 0.0504(18) -0.0144(16) -0.0076(15) 0.0113(16)
C2 0.094(3) 0.086(3) 0.055(2) -0.016(2) -0.003(2) 0.002(2)
C3 0.093(3) 0.080(3) 0.069(2) -0.010(2) 0.016(2) 0.026(2)
C4 0.0533(17) 0.0542(17) 0.0432(16) 0.0018(14) -0.0032(14) 0.0043(14)
C5 0.065(2) 0.0570(18) 0.0483(18) -0.0034(15) -0.0117(15) 0.0051(16)
C6 0.0468(17) 0.0462(15) 0.0447(16) -0.0098(13) -0.0027(13) -0.0015(13)
C7 0.063(2) 0.0531(17) 0.0443(17) -0.0036(14) -0.0026(14) -0.0100(15)
C8 0.072(2) 0.094(3) 0.059(2) -0.006(2) 0.0071(18) -0.038(2)
C9 0.052(2) 0.105(3) 0.063(2) -0.014(2) -0.0032(16) -0.021(2)
C10 0.127(4) 0.056(2) 0.070(2) 0.0003(18) -0.003(2) -0.018(2)
C11 0.091(3) 0.071(2) 0.050(2) 0.0002(18) -0.0071(18) -0.016(2)
C12 0.181(6) 0.144(5) 0.075(3) -0.006(3) -0.043(4) -0.047(4)
C13 0.131(6) 0.411(14) 0.124(6) -0.037(7) -0.036(5) -0.072(8)
N1 0.0481(15) 0.0597(15) 0.0439(14) -0.0062(12) -0.0061(11) -0.0047(12)
O1 0.0496(12) 0.0799(15) 0.0591(14) -0.0018(11) -0.0036(10) -0.0185(11)
O2 0.215(4) 0.115(2) 0.0522(16) 0.0239(16) -0.014(2) -0.058(3)
O3 0.155(3) 0.0884(19) 0.0478(14) -0.0046(13) -0.0320(16) -0.0343(19)
S1 0.0656(6) 0.0979(8) 0.0805(7) -0.0112(5) -0.0107(5) 0.0239(5)

loop_
_atom_type_symbol
_atom_type_description
_atom_type_scat_dispersion_real
_atom_type_scat_dispersion_imag
_atom_type_scat_source
C C 0.0033 0.0016 'International Tables Vol C Tables 4.2.6.8 and 6.1.1.4'
H H 0.0000 0.0000 'International Tables Vol C Tables 4.2.6.8 and 6.1.1.4'
N N 0.0061 0.0033 'International Tables Vol C Tables 4.2.6.8 and 6.1.1.4'
O O 0.0106 0.0060 'International Tables Vol C Tables 4.2.6.8 and 6.1.1.4'
S S 0.1246 0.1234 'International Tables Vol C Tables 4.2.6.8 and 6.1.1.4'

loop_
_geom_angle_atom_site_label_1
_geom_angle_atom_site_label_2
_geom_angle_atom_site_label_3
_geom_angle
_geom_angle_site_symmetry_1
_geom_angle_site_symmetry_3
_geom_angle_publ_flag
C4 C1 C2 112.1(3) . . ?
C4 C1 H1 123.9 . . ?
C2 C1 H1 123.9 . . ?
C3 C2 C1 113.4(3) . . ?
C3 C2 H2 123.3 . . ?
C1 C2 H2 123.3 . . ?
C2 C3 S1 112.1(3) . . ?
C2 C3 H3 123.9 . . ?
S1 C3 H3 123.9 . . ?
C1 C4 C5 128.4(3) . . ?
C1 C4 S1 110.4(2) . . ?
C5 C4 S1 121.2(2) . . ?
N1 C5 C4 112.7(2) . . ?
N1 C5 H5A 109.1 . . ?
C4 C5 H5A 109.1 . . ?
N1 C5 H5B 109.1 . . ?
C4 C5 H5B 109.1 . . ?
H5A C5 H5B 107.8 . . ?
O1 C6 N1 124.5(3) . . ?
O1 C6 C7 127.5(3) . . ?
N1 C6 C7 108.0(3) . . ?
C11 C7 C6 124.5(3) . . ?
C11 C7 C8 119.9(3) . . ?
C6 C7 C8 105.8(3) . . ?
C11 C7 C10 118.1(3) . . ?
C6 C7 C10 111.9(3) . . ?
C8 C7 C10 57.9(2) . . ?
C10 C8 C9 117.4(3) . . ?
C10 C8 C7 61.3(2) . . ?
C9 C8 C7 106.9(3) . . ?
C10 C8 H8 119.0 . . ?
C9 C8 H8 119.0 . . ?
C7 C8 H8 119.0 . . ?
N1 C9 C8 104.1(3) . . ?
N1 C9 H9A 110.9 . . ?
C8 C9 H9A 110.9 . . ?
N1 C9 H9B 110.9 . . ?
C8 C9 H9B 110.9 . . ?
H9A C9 H9B 109.0 . . ?
C8 C10 C7 60.8(2) . . ?
C8 C10 H10A 117.7 . . ?
C7 C10 H10A 117.7 . . ?
C8 C10 H10B 117.7 . . ?
C7 C10 H10B 117.7 . . ?
H10A C10 H10B 114.8 . . ?
O2 C11 O3 123.5(3) . . ?
O2 C11 C7 123.5(3) . . ?
O3 C11 C7 112.9(3) . . ?
C13 C12 O3 108.9(6) . . ?
C13 C12 H12A 109.9 . . ?
O3 C12 H12A 109.9 . . ?
C13 C12 H12B 109.9 . . ?
O3 C12 H12B 109.9 . . ?
H12A C12 H12B 108.3 . . ?
C12 C13 H13A 109.5 . . ?
C12 C13 H13B 109.5 . . ?
H13A C13 H13B 109.5 . . ?
C12 C13 H13C 109.5 . . ?
H13A C13 H13C 109.5 . . ?
H13B C13 H13C 109.5 . . ?
C6 N1 C9 114.8(3) . . ?
C6 N1 C5 122.6(3) . . ?
C9 N1 C5 121.9(2) . . ?
C11 O3 C12 117.8(3) . . ?
C3 S1 C4 91.99(18) . . ?

loop_
_geom_bond_atom_site_label_1
_geom_bond_atom_site_label_2
_geom_bond_distance
_geom_bond_site_symmetry_2
_geom_bond_publ_flag
C1 C4 1.370(4) . ?
C1 C2 1.406(5) . ?
C1 H1 0.9300 . ?
C2 C3 1.331(5) . ?
C2 H2 0.9300 . ?
C3 S1 1.691(4) . ?
C3 H3 0.9300 . ?
C4 C5 1.496(4) . ?
C4 S1 1.715(3) . ?
C5 N1 1.453(4) . ?
C5 H5A 0.9700 . ?
C5 H5B 0.9700 . ?
C6 O1 1.215(3) . ?
C6 N1 1.353(3) . ?
C6 C7 1.494(4) . ?
C7 C11 1.472(4) . ?
C7 C8 1.512(5) . ?
C7 C10 1.518(4) . ?
C8 C10 1.467(6) . ?
C8 C9 1.505(5) . ?
C8 H8 0.9800 . ?
C9 N1 1.451(4) . ?
C9 H9A 0.9700 . ?
C9 H9B 0.9700 . ?
C10 H10A 0.9700 . ?
C10 H10B 0.9700 . ?
C11 O2 1.194(4) . ?
C11 O3 1.304(4) . ?
C12 C13 1.295(8) . ?
C12 O3 1.496(5) . ?
C12 H12A 0.9700 . ?
C12 H12B 0.9700 . ?
C13 H13A 0.9600 . ?
C13 H13B 0.9600 . ?
C13 H13C 0.9600 . ?

loop_
_geom_torsion_atom_site_label_1
_geom_torsion_atom_site_label_2
_geom_torsion_atom_site_label_3
_geom_torsion_atom_site_label_4
_geom_torsion
_geom_torsion_site_symmetry_1
_geom_torsion_site_symmetry_2
_geom_torsion_site_symmetry_3
_geom_torsion_site_symmetry_4
_geom_torsion_publ_flag
C4 C1 C2 C3 0.0(5) . . . . ?
C1 C2 C3 S1 0.4(5) . . . . ?
C2 C1 C4 C5 178.5(3) . . . . ?
C2 C1 C4 S1 -0.4(4) . . . . ?
C1 C4 C5 N1 -114.6(4) . . . . ?
S1 C4 C5 N1 64.1(3) . . . . ?
O1 C6 C7 C11 -40.3(5) . . . . ?
N1 C6 C7 C11 142.0(3) . . . . ?
O1 C6 C7 C8 174.1(3) . . . . ?
N1 C6 C7 C8 -3.5(3) . . . . ?
O1 C6 C7 C10 112.9(4) . . . . ?
N1 C6 C7 C10 -64.8(4) . . . . ?
C11 C7 C8 C10 106.4(4) . . . . ?
C6 C7 C8 C10 -106.2(3) . . . . ?
C11 C7 C8 C9 -141.1(3) . . . . ?
C6 C7 C8 C9 6.3(4) . . . . ?
C10 C7 C8 C9 112.5(4) . . . . ?
C10 C8 C9 N1 59.3(4) . . . . ?
C7 C8 C9 N1 -6.6(4) . . . . ?
C9 C8 C10 C7 -95.1(3) . . . . ?
C11 C7 C10 C8 -109.4(4) . . . . ?
C6 C7 C10 C8 95.5(3) . . . . ?
C6 C7 C11 O2 171.6(4) . . . . ?
C8 C7 C11 O2 -47.3(6) . . . . ?
C10 C7 C11 O2 19.9(6) . . . . ?
C6 C7 C11 O3 -10.3(5) . . . . ?
C8 C7 C11 O3 130.8(4) . . . . ?
C10 C7 C11 O3 -162.0(4) . . . . ?
O1 C6 N1 C9 -178.6(3) . . . . ?
C7 C6 N1 C9 -0.8(3) . . . . ?
O1 C6 N1 C5 -8.6(4) . . . . ?
C7 C6 N1 C5 169.2(2) . . . . ?
C8 C9 N1 C6 4.7(4) . . . . ?
C8 C9 N1 C5 -165.3(3) . . . . ?
C4 C5 N1 C6 -95.0(3) . . . . ?
C4 C5 N1 C9 74.3(4) . . . . ?
O2 C11 O3 C12 5.6(7) . . . . ?
C7 C11 O3 C12 -172.6(4) . . . . ?
C13 C12 O3 C11 -102.6(7) . . . . ?
C2 C3 S1 C4 -0.5(3) . . . . ?
C1 C4 S1 C3 0.5(3) . . . . ?
C5 C4 S1 C3 -178.4(3) . . . . ?
